data_7714859
loop_
_publ_author_name
'Major, Christopher J.'
'Chen, Shi-Ming'
'Stephan, Douglas W.'

_publ_section_title
;
 Boron diamide derivatives containing N-N and N-P molecular fragments.
;
_journal_issue 5
_journal_name_full 'Dalton transactions (Cambridge, England : 2003)'
_journal_page_first 2159
_journal_page_last 2166
_journal_paper_doi 10.1039/d3dt03665k
_journal_volume 53
_journal_year 2024
_chemical_formula_moiety '4(C26 H38 B N5)'
_chemical_formula_sum 'C104 H152 B4 N20'
_chemical_formula_weight 1725.69
_chemical_name_systematic Monoclinic
_chemical_properties_physical Air-sensitive,Moisture-sensitive,Hygroscopic,Oxygen-sensitive
_space_group_crystal_system monoclinic
_space_group_IT_number 14
_space_group_name_Hall '-P 2ybc'
_space_group_name_H-M_alt 'P 1 21/c 1'
_atom_sites_solution_hydrogens geom
_atom_sites_solution_primary iterative
_audit_creation_date 2023-05-02
_audit_creation_method
;
Olex2 1.5
(compiled 2022.04.07 svn.rca3783a0 for OlexSys, GUI svn.r6498)
;
_audit_update_record
;
2023-09-29 deposited with the CCDC.	2023-12-29 downloaded from the CCDC.
;
_cell_angle_alpha 90
_cell_angle_beta 97.397(11)
_cell_angle_gamma 90
_cell_formula_units_Z 1
_cell_length_a 10.362(2)
_cell_length_b 6.6968(11)
_cell_length_c 39.001(8)
_cell_measurement_reflns_used 8492
_cell_measurement_temperature 150.00
_cell_measurement_theta_max 23.07
_cell_measurement_theta_min 2.36
_cell_volume 2683.8(9)
_computing_cell_refinement 'SAINT V8.38A (Bruker, 2018)'
_computing_data_reduction 'SAINT V8.38A (Bruker, 2018)'
_computing_molecular_graphics 'Olex2 1.5 (Dolomanov et al., 2009)'
_computing_publication_material 'Olex2 1.5 (Dolomanov et al., 2009)'
_computing_structure_refinement 'SHELXL 2014/3 (Sheldrick, 2015)'
_computing_structure_solution
;
Superflip  (Palatinus & Chapuis, 2007;Palatinus & van der Lee, 2008;
Palatinus et al., 2012)
;
_diffrn_ambient_temperature 150.00
_diffrn_measured_fraction_theta_full 1.000
_diffrn_measured_fraction_theta_max 0.989
_diffrn_measurement_device_type 'Bruker APEX-II CCD'
_diffrn_measurement_method '\f and \w scans'
_diffrn_radiation_type MoK\a
_diffrn_radiation_wavelength 0.710
_diffrn_reflns_av_R_equivalents 0.0633
_diffrn_reflns_av_unetI/netI 0.0449
_diffrn_reflns_Laue_measured_fraction_full 1.000
_diffrn_reflns_Laue_measured_fraction_max 0.989
_diffrn_reflns_limit_h_max 13
_diffrn_reflns_limit_h_min -12
_diffrn_reflns_limit_k_max 8
_diffrn_reflns_limit_k_min -8
_diffrn_reflns_limit_l_max 48
_diffrn_reflns_limit_l_min -48
_diffrn_reflns_number 45211
_diffrn_reflns_point_group_measured_fraction_full 1.000
_diffrn_reflns_point_group_measured_fraction_max 0.989
_diffrn_reflns_theta_full 25.214
_diffrn_reflns_theta_max 26.669
_diffrn_reflns_theta_min 1.052
_diffrn_source_current 30.0
_diffrn_source_power 1.5
_diffrn_source_voltage 50.0
_diffrn_standards_number 0
_exptl_absorpt_coefficient_mu 0.064
_exptl_absorpt_correction_T_max 0.7454
_exptl_absorpt_correction_T_min 0.6671
_exptl_absorpt_correction_type none
_exptl_absorpt_process_details
;
SADABS-2016/2 (Bruker,2016/2) was used for absorption correction.
wR2(int) was 0.0849 before and 0.0620 after correction.
The Ratio of minimum to maximum transmission is 0.8950.
The \l/2 correction factor is Not present.
;
_exptl_crystal_colour 'clear colourless'
_exptl_crystal_colour_lustre clear
_exptl_crystal_colour_primary colourless
_exptl_crystal_density_diffrn 1.068
_exptl_crystal_description Block
_exptl_crystal_F_000 936
_exptl_crystal_preparation Metathesis
_exptl_crystal_recrystallization_method Cooling
_exptl_crystal_size_max 0.8
_exptl_crystal_size_mid 0.6
_exptl_crystal_size_min 0.5
_refine_diff_density_max 0.464
_refine_diff_density_min -0.349
_refine_diff_density_rms 0.044
_refine_ls_extinction_method none
_refine_ls_goodness_of_fit_ref 1.095
_refine_ls_hydrogen_treatment constr
_refine_ls_matrix_type full
_refine_ls_number_parameters 297
_refine_ls_number_reflns 5635
_refine_ls_number_restraints 6
_refine_ls_restrained_S_all 1.100
_refine_ls_R_factor_all 0.0982
_refine_ls_R_factor_gt 0.0679
_refine_ls_shift/su_max 0.000
_refine_ls_shift/su_mean 0.000
_refine_ls_structure_factor_coef Fsqd
_refine_ls_weighting_details 'w=1/[\s^2^(Fo^2^)+(0.0312P)^2^+2.4812P] where P=(Fo^2^+2Fc^2^)/3'
_refine_ls_weighting_scheme calc
_refine_ls_wR_factor_gt 0.1378
_refine_ls_wR_factor_ref 0.1496
_reflns_Friedel_coverage 0.000
_reflns_number_gt 4004
_reflns_number_total 5635
_reflns_threshold_expression 'I > 2\s(I)'
_cod_data_source_file d3dt03665k2.cif
_cod_data_source_block final_monoclinic_p21c_b
_cod_depositor_comments 'Adding full bibliography for 7714859--7714862.cif.'
_cod_database_code 7714859
_shelxl_version_number 2014-3
_shelx_space_group_comment
;
The symmetry employed for this shelxl refinement is uniquely defined
by the following loop, which should always be used as a source of
symmetry information in preference to the above space-group names.
They are only intended as comments.
;
_olex2_refinement_description
;
1. Fixed Uiso
 At 1.2 times of:
  All C(H) groups, All C(H,H) groups
 At 1.5 times of:
  All C(H,H,H) groups
2. Uiso/Uaniso restraints and constraints
Uanis(C25) \\sim Ueq: with sigma of 0.01 and sigma for terminal atoms of 0.02
3.a Ternary CH refined with riding coordinates:
 C9(H9), C21(H21), C12(H12), C24(H24)
3.b Secondary CH2 refined with riding coordinates:
 C1(H1A,H1B), C2(H2A,H2B)
3.c Aromatic/amide H refined with riding coordinates:
 C19(H19), C5(H5), C6(H6), C7(H7), C17(H17), C18(H18)
3.d Idealised Me refined as rotating group:
 C22(H22A,H22B,H22C), C14(H14A,H14B,H14C), C11(H11A,H11B,H11C), C13(H13A,H13B,
 H13C), C23(H23A,H23B,H23C), C10(H10A,H10B,H10C), C26(H26A,H26B,H26C), C25(H25A,
 H25B,H25C)
;
_olex2_exptl_crystal_mounting_method Loop
_olex2_submission_special_instructions 'No special instructions were received'

loop_
_space_group_symop_operation_xyz
'x, y, z'
'-x, y+1/2, -z+1/2'
'-x, -y, -z'
'x, -y-1/2, z-1/2'

loop_
_atom_site_label
_atom_site_type_symbol
_atom_site_fract_x
_atom_site_fract_y
_atom_site_fract_z
_atom_site_U_iso_or_equiv
_atom_site_adp_type
_atom_site_occupancy
_atom_site_site_symmetry_order
_atom_site_calc_flag
_atom_site_refinement_flags_posn
_atom_site_refinement_flags_adp
_atom_site_refinement_flags_occupancy
_atom_site_disorder_assembly
_atom_site_disorder_group
N4 N 0.71579(17) 0.6299(2) 0.39179(4) 0.0254(4) Uani 1 1 d . . . . .
N5 N 0.66509(18) 0.4398(3) 0.34283(4) 0.0285(4) Uani 1 1 d . . . . .
N1 N 0.73204(18) 0.2459(3) 0.39701(4) 0.0313(4) Uani 1 1 d . . . . .
N2 N 0.7706(2) 0.2444(3) 0.42839(5) 0.0362(5) Uani 1 1 d . . . . .
C3 C 0.7645(2) 0.6931(3) 0.42615(5) 0.0235(4) Uani 1 1 d . . . . .
C15 C 0.6185(2) 0.2851(3) 0.31926(5) 0.0242(4) Uani 1 1 d . . . . .
C8 C 0.8986(2) 0.7109(3) 0.43578(5) 0.0281(5) Uani 1 1 d . . . . .
N3 N 0.8051(3) 0.2229(3) 0.45673(6) 0.0615(7) Uani 1 1 d . . . . .
C20 C 0.4884(2) 0.2229(3) 0.31722(5) 0.0286(5) Uani 1 1 d . . . . .
C4 C 0.6756(2) 0.7261(3) 0.44967(5) 0.0285(5) Uani 1 1 d . . . . .
C16 C 0.7028(2) 0.2029(3) 0.29772(5) 0.0311(5) Uani 1 1 d . . . . .
C19 C 0.4440(2) 0.0815(3) 0.29233(6) 0.0370(6) Uani 1 1 d . . . . .
H19 H 0.3559 0.0389 0.2904 0.044 Uiso 1 1 calc R U . . .
C5 C 0.7250(2) 0.7693(3) 0.48370(6) 0.0365(5) Uani 1 1 d . . . . .
H5 H 0.6666 0.7906 0.5002 0.044 Uiso 1 1 calc R U . . .
C1 C 0.6907(2) 0.7743(3) 0.36335(5) 0.0338(5) Uani 1 1 d . . . . .
H1A H 0.7719 0.8435 0.3593 0.041 Uiso 1 1 calc R U . . .
H1B H 0.6260 0.8752 0.3685 0.041 Uiso 1 1 calc R U . . .
C6 C 0.8576(2) 0.7817(3) 0.49393(6) 0.0379(6) Uani 1 1 d . . . . .
H6 H 0.8893 0.8094 0.5174 0.046 Uiso 1 1 calc R U . . .
C7 C 0.9434(2) 0.7542(3) 0.47033(6) 0.0357(5) Uani 1 1 d . . . . .
H7 H 1.0343 0.7647 0.4776 0.043 Uiso 1 1 calc R U . . .
C2 C 0.6378(3) 0.6482(3) 0.33193(6) 0.0391(6) Uani 1 1 d . . . . .
H2A H 0.5432 0.6698 0.3258 0.047 Uiso 1 1 calc R U . . .
H2B H 0.6824 0.6821 0.3117 0.047 Uiso 1 1 calc R U . . .
C17 C 0.6525(3) 0.0603(4) 0.27352(5) 0.0390(6) Uani 1 1 d . . . . .
H17 H 0.7082 0.0020 0.2588 0.047 Uiso 1 1 calc R U . . .
C9 C 0.9951(2) 0.6841(4) 0.41012(6) 0.0394(6) Uani 1 1 d . . . . .
H9 H 0.9445 0.6503 0.3873 0.047 Uiso 1 1 calc R U . . .
B1 B 0.7058(2) 0.4341(3) 0.37869(6) 0.0224(5) Uani 1 1 d . . . . .
C21 C 0.3967(2) 0.3056(4) 0.34107(6) 0.0408(6) Uani 1 1 d . . . . .
H21 H 0.4476 0.4001 0.3574 0.049 Uiso 1 1 calc R U . . .
C18 C 0.5243(3) 0.0020(3) 0.27051(6) 0.0400(6) Uani 1 1 d . . . . .
H18 H 0.4915 -0.0926 0.2534 0.048 Uiso 1 1 calc R U . . .
C12 C 0.5303(2) 0.7088(4) 0.43848(6) 0.0404(6) Uani 1 1 d . . . . .
H12 H 0.5150 0.7331 0.4130 0.048 Uiso 1 1 calc R U . . .
C22 C 0.2846(3) 0.4235(5) 0.32103(7) 0.0640(9) Uani 1 1 d . . . . .
H22A H 0.3200 0.5333 0.3085 0.096 Uiso 1 1 calc R U . . .
H22B H 0.2289 0.4779 0.3372 0.096 Uiso 1 1 calc R U . . .
H22C H 0.2334 0.3348 0.3045 0.096 Uiso 1 1 calc R U . . .
C24 C 0.8446(2) 0.2648(5) 0.30062(7) 0.0514(7) Uani 1 1 d . . . . .
H24 H 0.8617 0.3625 0.3201 0.062 Uiso 1 1 calc R U . . .
C14 C 0.4819(3) 0.4976(4) 0.44483(8) 0.0551(8) Uani 1 1 d . . . . .
H14A H 0.5253 0.4019 0.4311 0.083 Uiso 1 1 calc R U . . .
H14B H 0.3876 0.4910 0.4380 0.083 Uiso 1 1 calc R U . . .
H14C H 0.5018 0.4648 0.4694 0.083 Uiso 1 1 calc R U . . .
C11 C 1.0893(3) 0.5119(5) 0.42016(8) 0.0637(9) Uani 1 1 d . . . . .
H11A H 1.1388 0.5391 0.4428 0.095 Uiso 1 1 calc R U . . .
H11B H 1.1493 0.4985 0.4028 0.095 Uiso 1 1 calc R U . . .
H11C H 1.0401 0.3876 0.4213 0.095 Uiso 1 1 calc R U . . .
C13 C 0.4509(3) 0.8637(5) 0.45555(8) 0.0645(9) Uani 1 1 d . . . . .
H13A H 0.4550 0.8339 0.4803 0.097 Uiso 1 1 calc R U . . .
H13B H 0.3602 0.8594 0.4448 0.097 Uiso 1 1 calc R U . . .
H13C H 0.4868 0.9970 0.4526 0.097 Uiso 1 1 calc R U . . .
C23 C 0.3452(3) 0.1406(5) 0.36248(8) 0.0667(9) Uani 1 1 d . . . . .
H23A H 0.2957 0.0444 0.3471 0.100 Uiso 1 1 calc R U . . .
H23B H 0.2884 0.1987 0.3781 0.100 Uiso 1 1 calc R U . . .
H23C H 0.4184 0.0725 0.3761 0.100 Uiso 1 1 calc R U . . .
C10 C 1.0680(3) 0.8788(5) 0.40564(8) 0.0629(8) Uani 1 1 d . . . . .
H10A H 1.0054 0.9849 0.3983 0.094 Uiso 1 1 calc R U . . .
H10B H 1.1267 0.8605 0.3881 0.094 Uiso 1 1 calc R U . . .
H10C H 1.1188 0.9160 0.4277 0.094 Uiso 1 1 calc R U . . .
C26 C 0.8777(3) 0.3641(7) 0.26828(10) 0.1012(15) Uani 1 1 d . . . . .
H26A H 0.8620 0.2707 0.2488 0.152 Uiso 1 1 calc R U . . .
H26B H 0.9695 0.4035 0.2715 0.152 Uiso 1 1 calc R U . . .
H26C H 0.8230 0.4827 0.2634 0.152 Uiso 1 1 calc R U . . .
C25 C 0.9340(3) 0.0858(7) 0.30890(13) 0.126(2) Uani 1 1 d . U . . .
H25A H 0.9204 0.0306 0.3314 0.190 Uiso 1 1 calc R U . . .
H25B H 1.0249 0.1282 0.3096 0.190 Uiso 1 1 calc R U . . .
H25C H 0.9143 -0.0164 0.2910 0.190 Uiso 1 1 calc R U . . .

loop_
_atom_site_aniso_label
_atom_site_aniso_U_11
_atom_site_aniso_U_22
_atom_site_aniso_U_33
_atom_site_aniso_U_23
_atom_site_aniso_U_13
_atom_site_aniso_U_12
N4 0.0383(10) 0.0189(8) 0.0165(8) 0.0012(7) -0.0059(7) -0.0046(7)
N5 0.0449(11) 0.0187(9) 0.0193(9) 0.0007(7) -0.0055(8) -0.0053(8)
N1 0.0481(11) 0.0224(10) 0.0201(9) 0.0006(7) -0.0082(8) -0.0015(8)
N2 0.0539(12) 0.0195(9) 0.0312(11) 0.0034(8) -0.0099(9) -0.0030(9)
C3 0.0332(11) 0.0158(9) 0.0197(10) -0.0010(8) -0.0034(8) -0.0031(8)
C15 0.0370(12) 0.0197(10) 0.0144(9) 0.0020(8) -0.0025(8) -0.0018(9)
C8 0.0326(12) 0.0221(11) 0.0277(11) 0.0011(9) -0.0034(9) -0.0014(9)
N3 0.109(2) 0.0348(12) 0.0319(12) 0.0093(10) -0.0252(12) -0.0058(13)
C20 0.0353(12) 0.0280(11) 0.0211(10) 0.0049(9) -0.0016(9) -0.0029(9)
C4 0.0334(12) 0.0245(11) 0.0266(11) 0.0001(9) 0.0001(9) -0.0030(9)
C16 0.0367(12) 0.0350(12) 0.0205(11) 0.0030(9) -0.0009(9) 0.0065(10)
C19 0.0458(14) 0.0326(13) 0.0287(12) 0.0043(10) -0.0096(10) -0.0143(11)
C5 0.0508(15) 0.0341(13) 0.0244(11) -0.0022(10) 0.0044(10) -0.0047(11)
C1 0.0520(14) 0.0202(11) 0.0263(11) 0.0037(9) -0.0056(10) -0.0037(10)
C6 0.0557(15) 0.0334(13) 0.0211(11) -0.0034(10) -0.0090(10) -0.0078(11)
C7 0.0374(13) 0.0325(13) 0.0332(12) -0.0003(10) -0.0111(10) -0.0066(10)
C2 0.0645(17) 0.0226(12) 0.0261(12) 0.0044(9) -0.0099(11) -0.0054(11)
C17 0.0597(17) 0.0363(13) 0.0198(11) -0.0025(10) 0.0002(10) 0.0183(12)
C9 0.0332(13) 0.0465(15) 0.0379(13) -0.0018(11) 0.0022(10) -0.0015(11)
B1 0.0236(12) 0.0228(12) 0.0198(11) -0.0003(9) -0.0018(9) -0.0040(9)
C21 0.0368(13) 0.0522(16) 0.0333(13) 0.0065(11) 0.0050(10) 0.0001(12)
C18 0.0704(18) 0.0217(11) 0.0229(12) -0.0028(9) -0.0130(11) -0.0020(11)
C12 0.0331(13) 0.0537(16) 0.0340(13) -0.0044(12) 0.0032(10) -0.0037(12)
C22 0.0527(18) 0.087(2) 0.0540(18) 0.0149(17) 0.0115(14) 0.0226(17)
C24 0.0348(14) 0.081(2) 0.0390(14) 0.0006(14) 0.0069(11) 0.0012(14)
C14 0.0405(15) 0.0646(19) 0.0616(18) -0.0129(15) 0.0125(13) -0.0195(14)
C11 0.0532(18) 0.069(2) 0.071(2) 0.0022(17) 0.0173(15) 0.0195(16)
C13 0.0456(17) 0.074(2) 0.073(2) -0.0107(17) 0.0040(15) 0.0125(15)
C23 0.066(2) 0.078(2) 0.0615(19) 0.0224(17) 0.0311(16) -0.0006(17)
C10 0.0549(18) 0.070(2) 0.066(2) 0.0087(16) 0.0156(15) -0.0158(16)
C26 0.066(2) 0.138(4) 0.097(3) 0.065(3) 0.003(2) -0.021(2)
C25 0.044(2) 0.165(4) 0.172(4) 0.105(4) 0.019(2) 0.026(2)

loop_
_atom_type_symbol
_atom_type_description
_atom_type_scat_dispersion_real
_atom_type_scat_dispersion_imag
_atom_type_scat_source
C C 0.0033 0.0016 'International Tables Vol C Tables 4.2.6.8 and 6.1.1.4'
H H 0.0000 0.0000 'International Tables Vol C Tables 4.2.6.8 and 6.1.1.4'
B B 0.0013 0.0007 'International Tables Vol C Tables 4.2.6.8 and 6.1.1.4'
N N 0.0061 0.0033 'International Tables Vol C Tables 4.2.6.8 and 6.1.1.4'

loop_
_geom_angle_atom_site_label_1
_geom_angle_atom_site_label_2
_geom_angle_atom_site_label_3
_geom_angle
_geom_angle_site_symmetry_1
_geom_angle_site_symmetry_3
_geom_angle_publ_flag
C3 N4 C1 121.20(16) . . ?
B1 N4 C3 127.97(16) . . ?
B1 N4 C1 110.01(16) . . ?
C15 N5 C2 117.68(16) . . ?
B1 N5 C15 130.78(17) . . ?
B1 N5 C2 109.49(17) . . ?
N2 N1 B1 120.55(17) . . ?
N3 N2 N1 173.1(2) . . ?
C8 C3 N4 119.66(19) . . ?
C8 C3 C4 121.75(18) . . ?
C4 C3 N4 118.51(18) . . ?
C20 C15 N5 119.64(19) . . ?
C16 C15 N5 119.11(19) . . ?
C16 C15 C20 121.21(19) . . ?
C3 C8 C7 118.2(2) . . ?
C3 C8 C9 122.07(19) . . ?
C7 C8 C9 119.7(2) . . ?
C15 C20 C21 121.99(19) . . ?
C19 C20 C15 118.1(2) . . ?
C19 C20 C21 119.9(2) . . ?
C3 C4 C12 120.81(18) . . ?
C5 C4 C3 117.8(2) . . ?
C5 C4 C12 121.3(2) . . ?
C15 C16 C24 121.4(2) . . ?
C17 C16 C15 117.8(2) . . ?
C17 C16 C24 120.8(2) . . ?
C20 C19 H19 119.2 . . ?
C18 C19 C20 121.6(2) . . ?
C18 C19 H19 119.2 . . ?
C4 C5 H5 119.4 . . ?
C6 C5 C4 121.2(2) . . ?
C6 C5 H5 119.4 . . ?
N4 C1 H1A 110.8 . . ?
N4 C1 H1B 110.8 . . ?
N4 C1 C2 104.56(17) . . ?
H1A C1 H1B 108.9 . . ?
C2 C1 H1A 110.8 . . ?
C2 C1 H1B 110.8 . . ?
C5 C6 H6 119.9 . . ?
C7 C6 C5 120.3(2) . . ?
C7 C6 H6 119.9 . . ?
C8 C7 H7 119.7 . . ?
C6 C7 C8 120.7(2) . . ?
C6 C7 H7 119.7 . . ?
N5 C2 C1 104.81(16) . . ?
N5 C2 H2A 110.8 . . ?
N5 C2 H2B 110.8 . . ?
C1 C2 H2A 110.8 . . ?
C1 C2 H2B 110.8 . . ?
H2A C2 H2B 108.9 . . ?
C16 C17 H17 119.2 . . ?
C18 C17 C16 121.6(2) . . ?
C18 C17 H17 119.2 . . ?
C8 C9 H9 107.5 . . ?
C8 C9 C11 112.0(2) . . ?
C8 C9 C10 110.7(2) . . ?
C11 C9 H9 107.5 . . ?
C10 C9 H9 107.5 . . ?
C10 C9 C11 111.3(2) . . ?
N4 B1 N5 109.51(18) . . ?
N4 B1 N1 128.91(18) . . ?
N5 B1 N1 121.58(18) . . ?
C20 C21 H21 107.6 . . ?
C20 C21 C22 111.6(2) . . ?
C20 C21 C23 111.3(2) . . ?
C22 C21 H21 107.6 . . ?
C23 C21 H21 107.6 . . ?
C23 C21 C22 111.0(2) . . ?
C19 C18 C17 119.6(2) . . ?
C19 C18 H18 120.2 . . ?
C17 C18 H18 120.2 . . ?
C4 C12 H12 107.3 . . ?
C4 C12 C14 110.9(2) . . ?
C4 C12 C13 113.1(2) . . ?
C14 C12 H12 107.3 . . ?
C13 C12 H12 107.3 . . ?
C13 C12 C14 110.5(2) . . ?
C21 C22 H22A 109.5 . . ?
C21 C22 H22B 109.5 . . ?
C21 C22 H22C 109.5 . . ?
H22A C22 H22B 109.5 . . ?
H22A C22 H22C 109.5 . . ?
H22B C22 H22C 109.5 . . ?
C16 C24 H24 108.1 . . ?
C16 C24 C25 110.9(3) . . ?
C26 C24 C16 112.4(2) . . ?
C26 C24 H24 108.1 . . ?
C26 C24 C25 109.1(3) . . ?
C25 C24 H24 108.1 . . ?
C12 C14 H14A 109.5 . . ?
C12 C14 H14B 109.5 . . ?
C12 C14 H14C 109.5 . . ?
H14A C14 H14B 109.5 . . ?
H14A C14 H14C 109.5 . . ?
H14B C14 H14C 109.5 . . ?
C9 C11 H11A 109.5 . . ?
C9 C11 H11B 109.5 . . ?
C9 C11 H11C 109.5 . . ?
H11A C11 H11B 109.5 . . ?
H11A C11 H11C 109.5 . . ?
H11B C11 H11C 109.5 . . ?
C12 C13 H13A 109.5 . . ?
C12 C13 H13B 109.5 . . ?
C12 C13 H13C 109.5 . . ?
H13A C13 H13B 109.5 . . ?
H13A C13 H13C 109.5 . . ?
H13B C13 H13C 109.5 . . ?
C21 C23 H23A 109.5 . . ?
C21 C23 H23B 109.5 . . ?
C21 C23 H23C 109.5 . . ?
H23A C23 H23B 109.5 . . ?
H23A C23 H23C 109.5 . . ?
H23B C23 H23C 109.5 . . ?
C9 C10 H10A 109.5 . . ?
C9 C10 H10B 109.5 . . ?
C9 C10 H10C 109.5 . . ?
H10A C10 H10B 109.5 . . ?
H10A C10 H10C 109.5 . . ?
H10B C10 H10C 109.5 . . ?
C24 C26 H26A 109.5 . . ?
C24 C26 H26B 109.5 . . ?
C24 C26 H26C 109.5 . . ?
H26A C26 H26B 109.5 . . ?
H26A C26 H26C 109.5 . . ?
H26B C26 H26C 109.5 . . ?
C24 C25 H25A 109.5 . . ?
C24 C25 H25B 109.5 . . ?
C24 C25 H25C 109.5 . . ?
H25A C25 H25B 109.5 . . ?
H25A C25 H25C 109.5 . . ?
H25B C25 H25C 109.5 . . ?

loop_
_geom_bond_atom_site_label_1
_geom_bond_atom_site_label_2
_geom_bond_distance
_geom_bond_site_symmetry_2
_geom_bond_publ_flag
N4 C3 1.434(2) . ?
N4 C1 1.469(3) . ?
N4 B1 1.406(3) . ?
N5 C15 1.427(2) . ?
N5 C2 1.476(3) . ?
N5 B1 1.408(3) . ?
N1 N2 1.237(2) . ?
N1 B1 1.457(3) . ?
N2 N3 1.126(3) . ?
C3 C8 1.397(3) . ?
C3 C4 1.399(3) . ?
C15 C20 1.404(3) . ?
C15 C16 1.400(3) . ?
C8 C7 1.398(3) . ?
C8 C9 1.513(3) . ?
C20 C19 1.391(3) . ?
C20 C21 1.517(3) . ?
C4 C5 1.390(3) . ?
C4 C12 1.518(3) . ?
C16 C17 1.396(3) . ?
C16 C24 1.517(3) . ?
C19 H19 0.9500 . ?
C19 C18 1.372(3) . ?
C5 H5 0.9500 . ?
C5 C6 1.383(3) . ?
C1 H1A 0.9900 . ?
C1 H1B 0.9900 . ?
C1 C2 1.531(3) . ?
C6 H6 0.9500 . ?
C6 C7 1.373(3) . ?
C7 H7 0.9500 . ?
C2 H2A 0.9900 . ?
C2 H2B 0.9900 . ?
C17 H17 0.9500 . ?
C17 C18 1.375(4) . ?
C9 H9 1.0000 . ?
C9 C11 1.529(4) . ?
C9 C10 1.529(4) . ?
C21 H21 1.0000 . ?
C21 C22 1.533(3) . ?
C21 C23 1.522(4) . ?
C18 H18 0.9500 . ?
C12 H12 1.0000 . ?
C12 C14 1.532(4) . ?
C12 C13 1.528(4) . ?
C22 H22A 0.9800 . ?
C22 H22B 0.9800 . ?
C22 H22C 0.9800 . ?
C24 H24 1.0000 . ?
C24 C26 1.504(4) . ?
C24 C25 1.524(5) . ?
C14 H14A 0.9800 . ?
C14 H14B 0.9800 . ?
C14 H14C 0.9800 . ?
C11 H11A 0.9800 . ?
C11 H11B 0.9800 . ?
C11 H11C 0.9800 . ?
C13 H13A 0.9800 . ?
C13 H13B 0.9800 . ?
C13 H13C 0.9800 . ?
C23 H23A 0.9800 . ?
C23 H23B 0.9800 . ?
C23 H23C 0.9800 . ?
C10 H10A 0.9800 . ?
C10 H10B 0.9800 . ?
C10 H10C 0.9800 . ?
C26 H26A 0.9800 . ?
C26 H26B 0.9800 . ?
C26 H26C 0.9800 . ?
C25 H25A 0.9800 . ?
C25 H25B 0.9800 . ?
C25 H25C 0.9800 . ?

loop_
_geom_torsion_atom_site_label_1
_geom_torsion_atom_site_label_2
_geom_torsion_atom_site_label_3
_geom_torsion_atom_site_label_4
_geom_torsion
_geom_torsion_site_symmetry_1
_geom_torsion_site_symmetry_2
_geom_torsion_site_symmetry_3
_geom_torsion_site_symmetry_4
_geom_torsion_publ_flag
N4 C3 C8 C7 -173.99(18) . . . . ?
N4 C3 C8 C9 5.8(3) . . . . ?
N4 C3 C4 C5 174.17(18) . . . . ?
N4 C3 C4 C12 -4.0(3) . . . . ?
N4 C1 C2 N5 -12.6(3) . . . . ?
N5 C15 C20 C19 175.70(18) . . . . ?
N5 C15 C20 C21 -4.1(3) . . . . ?
N5 C15 C16 C17 -176.29(18) . . . . ?
N5 C15 C16 C24 4.2(3) . . . . ?
N2 N1 B1 N4 -1.2(4) . . . . ?
N2 N1 B1 N5 178.4(2) . . . . ?
C3 N4 C1 C2 -178.82(19) . . . . ?
C3 N4 B1 N5 -174.09(19) . . . . ?
C3 N4 B1 N1 5.5(4) . . . . ?
C3 C8 C7 C6 -1.1(3) . . . . ?
C3 C8 C9 C11 -119.4(2) . . . . ?
C3 C8 C9 C10 115.7(2) . . . . ?
C3 C4 C5 C6 0.8(3) . . . . ?
C3 C4 C12 C14 92.4(3) . . . . ?
C3 C4 C12 C13 -142.7(2) . . . . ?
C15 N5 C2 C1 176.01(19) . . . . ?
C15 N5 B1 N4 -167.1(2) . . . . ?
C15 N5 B1 N1 13.3(4) . . . . ?
C15 C20 C19 C18 0.8(3) . . . . ?
C15 C20 C21 C22 115.5(3) . . . . ?
C15 C20 C21 C23 -119.9(2) . . . . ?
C15 C16 C17 C18 0.4(3) . . . . ?
C15 C16 C24 C26 -117.0(3) . . . . ?
C15 C16 C24 C25 120.6(3) . . . . ?
C8 C3 C4 C5 -2.7(3) . . . . ?
C8 C3 C4 C12 179.1(2) . . . . ?
C20 C15 C16 C17 1.5(3) . . . . ?
C20 C15 C16 C24 -178.0(2) . . . . ?
C20 C19 C18 C17 1.1(3) . . . . ?
C4 C3 C8 C7 2.9(3) . . . . ?
C4 C3 C8 C9 -177.3(2) . . . . ?
C4 C5 C6 C7 0.9(4) . . . . ?
C16 C15 C20 C19 -2.1(3) . . . . ?
C16 C15 C20 C21 178.1(2) . . . . ?
C16 C17 C18 C19 -1.7(3) . . . . ?
C19 C20 C21 C22 -64.3(3) . . . . ?
C19 C20 C21 C23 60.3(3) . . . . ?
C5 C4 C12 C14 -85.7(3) . . . . ?
C5 C4 C12 C13 39.2(3) . . . . ?
C5 C6 C7 C8 -0.8(4) . . . . ?
C1 N4 C3 C8 -87.2(2) . . . . ?
C1 N4 C3 C4 95.8(2) . . . . ?
C1 N4 B1 N5 -4.5(2) . . . . ?
C1 N4 B1 N1 175.1(2) . . . . ?
C7 C8 C9 C11 60.4(3) . . . . ?
C7 C8 C9 C10 -64.5(3) . . . . ?
C2 N5 C15 C20 -81.6(3) . . . . ?
C2 N5 C15 C16 96.2(2) . . . . ?
C2 N5 B1 N4 -4.1(3) . . . . ?
C2 N5 B1 N1 176.3(2) . . . . ?
C17 C16 C24 C26 63.5(4) . . . . ?
C17 C16 C24 C25 -59.0(3) . . . . ?
C9 C8 C7 C6 179.1(2) . . . . ?
B1 N4 C3 C8 81.3(3) . . . . ?
B1 N4 C3 C4 -95.7(3) . . . . ?
B1 N4 C1 C2 10.8(2) . . . . ?
B1 N5 C15 C20 80.2(3) . . . . ?
B1 N5 C15 C16 -101.9(3) . . . . ?
B1 N5 C2 C1 10.5(3) . . . . ?
C21 C20 C19 C18 -179.4(2) . . . . ?
C12 C4 C5 C6 178.9(2) . . . . ?
C24 C16 C17 C18 179.9(2) . . . . ?
